data_2201588
loop_
_publ_author_name
'Orita, Akihiro'
'Jiang, Lasheng'
'Ye, Fangguo'
'Imai, Nobuyuki'
'Akashi, Haruo'
' Junzo Otera'

_publ_section_title
;
 Hexacarbonyldicobalt(0) complex of
 5,6,11,12-tetradehydrodibenzo[<i>a</i>,<i>e</i>]cyclooctene,
 [(\h^2^-C~16~H~8~)Co~2~(CO)~6~]
;
_journal_issue 12
_journal_name_full 'Acta Crystallographica Section E'
_journal_page_first m748
_journal_page_last m749
_journal_paper_doi 10.1107/S1600536802021062
_journal_volume 58
_journal_year 2002
_chemical_formula_iupac '[Co2 (C16 H8) (CO)6]'
_chemical_formula_moiety 'C22 H8 Co2 O6 '
_chemical_formula_sum 'C22 H8 Co2 O6'
_chemical_formula_weight 486.17
_chemical_name_systematic
;
Hexacarbonyldicobalt(0) complex of "Magazine-rack" molecule,
[(\h^2^-C~32~H~20~)Co~2~(CO)~6~]
;
_space_group_IT_number 14
_symmetry_cell_setting monoclinic
_symmetry_space_group_name_Hall '-P 2ybc'
_symmetry_space_group_name_H-M 'P 1 21/c 1'
_cell_angle_alpha 90
_cell_angle_beta 117.075(3)
_cell_angle_gamma 90
_cell_formula_units_Z 4
_cell_length_a 16.2876(8)
_cell_length_b 7.4552(4)
_cell_length_c 17.1415(5)
_cell_measurement_reflns_used 8782
_cell_measurement_temperature 93.1
_cell_measurement_theta_max 27.5
_cell_measurement_theta_min 4.0
_cell_volume 1853.34(15)
_computing_cell_refinement PROCESS-AUTO
_computing_data_collection 'PROCESS-AUTO (Rigaku, 1998)'
_computing_data_reduction 'TEXSAN (Rigaku, 1999)'
_computing_molecular_graphics 'ORTEP3 for Windows (Farrugia, 1997)'
_computing_publication_material ' CrystalStructure (Molecular Structure Corporation/Rigaku Corporation, 2001)'
_computing_structure_refinement 'SHELXL97 (Sheldrick, 1997) '
_computing_structure_solution 'SIR97 (Altomare et al., 1999)'
_diffrn_detector_area_resol_mean 10.00
_diffrn_measured_fraction_theta_full 0.9524
_diffrn_measured_fraction_theta_max 0.9530
_diffrn_measurement_device_type 'Rigaku RAXIS-IV'
_diffrn_measurement_method \w
_diffrn_radiation_type 'Mo K\a'
_diffrn_radiation_wavelength 0.7107
_diffrn_reflns_av_R_equivalents 0.037
_diffrn_reflns_limit_h_max 21
_diffrn_reflns_limit_h_min -21
_diffrn_reflns_limit_k_max 9
_diffrn_reflns_limit_k_min -9
_diffrn_reflns_limit_l_max 21
_diffrn_reflns_limit_l_min -21
_diffrn_reflns_number 14932
_diffrn_reflns_theta_full 27.50
_diffrn_reflns_theta_max 27.48
_diffrn_standards_decay_% none
_diffrn_standards_interval_time 20
_diffrn_standards_number 3
_exptl_absorpt_coefficient_mu 1.829
_exptl_absorpt_correction_T_max 0.694
_exptl_absorpt_correction_T_min 0.471
_exptl_absorpt_correction_type multi-scan
_exptl_absorpt_process_details '(Higashi, 1995)'
_exptl_crystal_colour black
_exptl_crystal_density_diffrn 1.742
_exptl_crystal_density_method 'not measured'
_exptl_crystal_description cubic
_exptl_crystal_F_000 968.0
_exptl_crystal_size_max 0.30
_exptl_crystal_size_mid 0.30
_exptl_crystal_size_min 0.20
_refine_diff_density_max 0.59
_refine_diff_density_min -0.90
_refine_ls_extinction_method none
_refine_ls_goodness_of_fit_ref 0.993
_refine_ls_hydrogen_treatment refall
_refine_ls_number_parameters 279
_refine_ls_number_reflns 4090
_refine_ls_R_factor_gt 0.0310
_refine_ls_shift/su_max 0.0000
_refine_ls_structure_factor_coef Fsqd
_refine_ls_weighting_details 'w = 1/[0.002Fo^2^ + 1.000\s^2^(Fo)]/(4Fo^2^)'
_refine_ls_weighting_scheme calc
_refine_ls_wR_factor_ref 0.0900
_reflns_number_gt 3763
_reflns_number_total 4379
_reflns_threshold_expression F^2^>2\s(F^2^)
_cod_data_source_file ob6184.cif
_cod_data_source_block I
_cod_original_sg_symbol_H-M 'P 21/c'
_cod_original_formula_sum 'C22 H8 Co2 O6 '
_cod_database_code 2201588
_cod_database_fobs_code 2201588

loop_
_symmetry_equiv_pos_as_xyz
x,y,z
-x,-y,-z
-x,y+1/2,-z+1/2
x,-y+1/2,z+1/2

loop_
_atom_site_label
_atom_site_fract_x
_atom_site_fract_y
_atom_site_fract_z
_atom_site_U_iso_or_equiv
_atom_site_adp_type
_atom_site_calc_flag
_atom_site_refinement_flags
_atom_site_occupancy
_atom_site_disorder_assembly
_atom_site_disorder_group
_atom_site_type_symbol
Co1 0.38094(2) 0.17146(3) 0.286060(10) 0.01106(7) Uani d . 1.00 . . Co
Co2 0.26158(2) 0.35769(3) 0.172280(10) 0.01072(7) Uani d . 1.00 . . Co
O2 0.43920(10) 0.4646(2) 0.41524(9) 0.0329(4) Uani d . 1.00 . . O
O4 0.36280(10) 0.4352(2) 0.06964(9) 0.0255(4) Uani d . 1.00 . . O
O5 0.06619(9) 0.3703(2) 0.04409(9) 0.0220(3) Uani d . 1.00 . . O
O1 0.43230(10) -0.1258(2) 0.41238(9) 0.0247(4) Uani d . 1.00 . . O
O6 0.26030(10) 0.6809(2) 0.27254(9) 0.0250(4) Uani d . 1.00 . . O
O3 0.53180(10) 0.1777(2) 0.23545(9) 0.0252(4) Uani d . 1.00 . . O
C13 0.05640(10) 0.1268(3) 0.34660(10) 0.0164(4) Uani d . 1.00 . . C
C21 0.14280(10) 0.3695(2) 0.09200(10) 0.0152(4) Uani d . 1.00 . . C
C20 0.32300(10) 0.4129(3) 0.10850(10) 0.0165(4) Uani d . 1.00 . . C
C8 0.16620(10) -0.1107(2) 0.05820(10) 0.0130(4) Uani d . 1.00 . . C
C10 0.08460(10) -0.0361(3) 0.15210(10) 0.0152(4) Uani d . 1.00 . . C
C1 0.24690(10) 0.1542(2) 0.23830(10) 0.0116(4) Uani d . 1.00 . . C
C2 0.27360(10) 0.0918(2) 0.17910(10) 0.0113(4) Uani d . 1.00 . . C
C19 0.47380(10) 0.1737(2) 0.25480(10) 0.0160(4) Uani d . 1.00 . . C
C9 0.10570(10) -0.0845(3) 0.09720(10) 0.0150(4) Uani d . 1.00 . . C
C7 0.14460(10) -0.2097(3) -0.01810(10) 0.0166(4) Uani d . 1.00 . . C
C11 0.09750(10) 0.0473(2) 0.23230(10) 0.0134(4) Uani d . 1.00 . . C
C15 0.20180(10) 0.2259(2) 0.35600(10) 0.0148(4) Uani d . 1.00 . . C
C14 0.13880(10) 0.2193(3) 0.39010(10) 0.0162(4) Uani d . 1.00 . . C
C5 0.29630(10) -0.1492(2) -0.00410(10) 0.0180(4) Uani d . 1.00 . . C
C18 0.41770(10) 0.3489(3) 0.36700(10) 0.0193(4) Uani d . 1.00 . . C
C12 0.03490(10) 0.0417(3) 0.26750(10) 0.0160(4) Uani d . 1.00 . . C
C17 0.41270(10) -0.0156(3) 0.36170(10) 0.0160(4) Uani d . 1.00 . . C
C22 0.26280(10) 0.5587(3) 0.23400(10) 0.0163(4) Uani d . 1.00 . . C
C4 0.31780(10) -0.0486(3) 0.07120(10) 0.0156(4) Uani d . 1.00 . . C
C16 0.18230(10) 0.1403(2) 0.27630(10) 0.0120(4) Uani d . 1.00 . . C
C3 0.25360(10) -0.0267(2) 0.10380(10) 0.0125(4) Uani d . 1.00 . . C
C6 0.20980(10) -0.2296(3) -0.04890(10) 0.0186(4) Uani d . 1.00 . . C
H1 0.37590(10) 0.0145(3) 0.10150(10) 0.0200(10) Uiso c . 1.00 . . H
H2 0.33420(10) -0.1761(2) -0.03760(10) 0.0240(10) Uiso c . 1.00 . . H
H3 0.19510(10) -0.2961(3) -0.10230(10) 0.0240(10) Uiso c . 1.00 . . H
H4 0.07830(10) -0.2749(3) -0.04960(10) 0.0210(10) Uiso c . 1.00 . . H
H5 -0.02180(10) -0.0267(3) 0.23610(10) 0.0200(10) Uiso c . 1.00 . . H
H6 0.01330(10) 0.1271(3) 0.37740(10) 0.0220(10) Uiso c . 1.00 . . H
H7 0.15240(10) 0.2889(3) 0.44220(10) 0.0210(10) Uiso c . 1.00 . . H
H8 0.25890(10) 0.2967(2) 0.38700(10) 0.0180(10) Uiso c . 1.00 . . H

loop_
_atom_site_aniso_label
_atom_site_aniso_U_11
_atom_site_aniso_U_22
_atom_site_aniso_U_33
_atom_site_aniso_U_12
_atom_site_aniso_U_13
_atom_site_aniso_U_23
Co1 0.00720(10) 0.01280(10) 0.01180(10) -0.00002(8) 0.00320(10) -0.00026(8)
Co2 0.00780(10) 0.01200(10) 0.01180(10) -0.00017(8) 0.00400(10) 0.00012(7)
O2 0.0311(8) 0.0277(8) 0.0236(7) 0.0039(7) -0.0019(6) -0.0111(6)
O4 0.0192(7) 0.0349(8) 0.0274(7) 0.0008(6) 0.0150(6) 0.0073(6)
O5 0.0110(7) 0.0286(8) 0.0222(6) 0.0025(5) 0.0040(5) 0.0040(5)
O1 0.0238(8) 0.0236(7) 0.0245(7) -0.0008(6) 0.0091(6) 0.0066(6)
O6 0.0272(8) 0.0195(7) 0.0243(7) 0.0030(6) 0.0082(6) -0.0046(6)
O3 0.0159(7) 0.0336(9) 0.0305(7) 0.0027(6) 0.0144(6) 0.0059(6)
C13 0.0163(9) 0.0187(9) 0.0187(8) 0.0030(7) 0.0119(7) 0.0021(7)
C21 0.0162(9) 0.0163(9) 0.0156(8) 0.0017(7) 0.0095(7) 0.0010(6)
C20 0.0128(8) 0.0159(8) 0.0166(7) 0.0011(7) 0.0029(6) 0.0028(6)
C8 0.0124(8) 0.0130(8) 0.0154(7) -0.0011(6) 0.0080(6) 0.0000(6)
C10 0.0092(8) 0.0204(9) 0.0160(7) -0.0046(7) 0.0059(6) -0.0028(7)
C1 0.0082(8) 0.0127(8) 0.0127(7) 0.0002(6) 0.0036(6) 0.0010(5)
C2 0.0072(7) 0.0131(8) 0.0124(7) -0.0013(6) 0.0032(6) -0.0001(6)
C19 0.0117(8) 0.0157(9) 0.0170(8) 0.0010(6) 0.0035(6) 0.0027(6)
C9 0.0103(8) 0.0176(9) 0.0154(7) -0.0044(7) 0.0045(6) -0.0024(6)
C7 0.0172(9) 0.0179(9) 0.0159(8) -0.0042(7) 0.0085(6) -0.0032(6)
C11 0.0109(8) 0.0144(8) 0.0159(7) 0.0001(6) 0.0069(6) -0.0001(6)
C15 0.0150(8) 0.0159(8) 0.0141(7) -0.0003(7) 0.0071(6) -0.0015(6)
C14 0.0204(9) 0.0160(9) 0.0153(7) 0.0014(7) 0.0107(7) -0.0002(6)
C5 0.0220(10) 0.0184(9) 0.0191(8) 0.0009(7) 0.0140(7) -0.0013(6)
C18 0.0133(9) 0.0220(10) 0.0171(8) 0.0028(7) 0.0017(7) 0.0012(7)
C12 0.0128(8) 0.0185(9) 0.0188(8) -0.0010(7) 0.0091(6) -0.0011(7)
C17 0.0109(8) 0.0195(9) 0.0169(7) -0.0012(7) 0.0056(6) -0.0025(7)
C22 0.0117(8) 0.0195(9) 0.0144(7) 0.0004(7) 0.0030(6) 0.0018(6)
C4 0.0125(8) 0.0175(8) 0.0191(7) -0.0008(7) 0.0090(6) -0.0010(6)
C16 0.0115(8) 0.0132(8) 0.0119(7) 0.0012(6) 0.0059(6) 0.0013(6)
C3 0.0120(8) 0.0119(8) 0.0144(7) 0.0006(6) 0.0067(6) -0.0001(6)
C6 0.0240(9) 0.0177(9) 0.0180(8) -0.0022(7) 0.0131(7) -0.0034(7)

loop_
_atom_type_symbol
_atom_type_description
_atom_type_scat_dispersion_real
_atom_type_scat_dispersion_imag
_atom_type_scat_source
Co Co 0.339 1.112
;
International Tables for Crystallography
(1992, Vol. C, Tables 4.2.6.8 and 6.1.1.4)
;
O O 0.017 0.010
;
International Tables for Crystallography
(1992, Vol. C, Tables 4.2.6.8 and 6.1.1.4)
;
Cl Cl 0.174 0.200
;
International Tables for Crystallography
(1992, Vol. C, Tables 4.2.6.8 and 6.1.1.4)
;
C C 0.006 0.003
;
International Tables for Crystallography
(1992, Vol. C, Tables 4.2.6.8 and 6.1.1.4)
;
H H 0.000 0.000
;
International Tables for Crystallography
(1992, Vol. C, Table 6.1.1.4)
;

loop_
_geom_angle_atom_site_label_1
_geom_angle_atom_site_label_2
_geom_angle_atom_site_label_3
_geom_angle
_geom_angle_publ_flag
C1 C2 C3 147.53(16) yes
C2 C3 C8 120.83(14) yes
C3 C8 C9 114.39(14) yes
C8 C9 C10 155.98(18) yes
Co2 Co1 C1 51.48(5) no
Co2 Co1 C2 51.99(5) no
C1 Co1 C2 40.49(6) no
Co2 Co1 C19 102.93(6) no
C1 Co1 C19 142.76(7) no
C2 Co1 C19 103.51(7) no
Co2 Co1 C18 93.52(6) no
C1 Co1 C18 106.57(8) no
C2 Co1 C18 141.27(8) no
C19 Co1 C18 100.97(9) no
Co2 Co1 C17 150.05(6) no
C1 Co1 C17 98.60(7) no
C2 Co1 C17 106.17(7) no
C19 Co1 C17 102.29(8) no
C18 Co1 C17 97.28(8) no
Co1 Co2 C21 145.29(6) no
Co1 Co2 C20 98.65(5) no
C21 Co2 C20 102.85(7) no
Co1 Co2 C1 50.92(5) yes
C21 Co2 C1 96.17(7) no
C20 Co2 C1 139.19(8) no
Co1 Co2 C2 50.98(4) no
C21 Co2 C2 97.86(7) no
C20 Co2 C2 101.11(7) no
C1 Co2 C2 40.02(6) no
Co1 Co2 C22 101.95(5) no
C21 Co2 C22 97.31(8) no
C20 Co2 C22 107.23(8) no
C1 Co2 C22 105.67(7) no
C2 Co2 C22 143.79(7) no
C14 C13 C12 120.26(16) no
C14 C13 H6 115.60(10) no
C12 C13 H6 124.09(11) no
Co2 C21 O5 175.95(16) no
Co2 C20 O4 175.37(17) no
C9 C8 C7 125.03(16) no
C7 C8 C3 120.59(15) yes
C9 C10 C11 156.41(18) yes
Co1 C1 Co2 77.60(6) no
Co1 C1 C2 70.00(10) yes
Co2 C1 C2 70.70(10) yes
Co1 C1 C16 134.95(12) yes
Co2 C1 C16 127.31(12) yes
C2 C1 C16 147.67(16) yes
Co1 C2 Co2 77.03(6) no
Co1 C2 C1 69.50(10) no
Co2 C2 C1 69.30(10) no
Co1 C2 C3 138.38(12) no
Co2 C2 C3 124.67(11) no
Co1 C19 O3 178.97(16) no
C8 C7 C6 119.97(16) no
C8 C7 H4 118.20(10) no
C6 C7 H4 121.76(11) no
C10 C11 C12 125.57(15) no
C10 C11 C16 113.79(14) yes
C12 C11 C16 120.64(14) no
C14 C15 C16 120.47(16) no
C14 C15 H8 119.10(10) no
C16 C15 H8 120.40(10) no
C13 C14 C15 120.63(15) no
C13 C14 H7 121.50(10) no
C15 C14 H7 117.70(10) no
C4 C5 C6 120.37(16) no
C4 C5 H2 130.96(11) no
C6 C5 H2 108.60(10) no
Co1 C18 O2 177.44(16) no
C13 C12 C11 119.78(16) no
C13 C12 H5 122.18(11) no
C11 C12 H5 118.00(10) no
Co1 C17 O1 176.04(16) no
Co2 C22 O6 177.16(17) no
C5 C4 C3 120.95(16) no
C5 C4 H1 122.04(11) no
C3 C4 H1 116.90(10) no
C1 C16 C11 121.30(14) yes
C1 C16 C15 120.44(15) no
C11 C16 C15 118.21(15) no
C8 C3 C4 118.17(14) yes
C2 C3 C4 120.83(15) no
C7 C6 C5 119.95(16) no
C7 C6 H3 120.60(10) no
C5 C6 H3 119.40(10) no

loop_
_geom_bond_atom_site_label_1
_geom_bond_atom_site_label_2
_geom_bond_site_symmetry_1
_geom_bond_site_symmetry_2
_geom_bond_distance
_geom_bond_publ_flag
Co1 Co2 . . 2.4616(3) yes
Co1 C1 . . 1.9564(17) yes
Co1 C2 . . 1.9626(16) yes
C1 C2 . . 1.356(2) yes
C2 C3 . . 1.474(2) yes
C8 C9 . . 1.434(2) yes
C9 C10 . . 1.196(2) yes
Co1 C19 . . 1.8196(19) yes
Co1 C18 . . 1.8101(19) yes
Co1 C17 . . 1.8122(18) yes
Co2 C21 . . 1.7942(19) yes
Co2 C20 . . 1.8331(18) yes
Co2 C1 . . 1.9719(16) yes
Co2 C2 . . 1.9903(18) yes
Co2 C22 . . 1.8297(18) yes
O2 C18 . . 1.135(2) yes
O4 C20 . . 1.133(2) no
O5 C21 . . 1.140(2) no
O1 C17 . . 1.131(2) yes
O6 C22 . . 1.136(2) no
O3 C19 . . 1.135(2) yes
C13 C14 . . 1.386(3) no
C13 C12 . . 1.390(2) no
C13 H6 . . 1.053(4) no
C8 C7 . . 1.401(2) no
C8 C3 . . 1.420(2) yes
C10 C11 . . 1.434(2) yes
C1 C16 . . 1.471(2) yes
C7 C6 . . 1.391(2) no
C7 H4 . . 1.079(3) no
C11 C12 . . 1.401(2) no
C11 C16 . . 1.417(2) yes
C15 C14 . . 1.394(2) no
C15 C16 . . 1.408(2) no
C15 H8 . . 0.989(3) no
C14 H7 . . 0.968(3) no
C5 C4 . . 1.392(2) no
C5 C6 . . 1.396(3) no
C5 H2 . . 1.036(3) no
C12 H5 . . 0.975(3) no
C4 C3 . . 1.400(2) no
C4 H1 . . 0.970(3) no
C6 H3 . . 0.970(3) no

loop_
_geom_torsion_atom_site_label_1
_geom_torsion_atom_site_label_2
_geom_torsion_atom_site_label_3
_geom_torsion_atom_site_label_4
_geom_torsion
_geom_torsion_publ_flag
C1 C2 C3 C8 11.0(6) yes
C3 C8 C9 C10 -7.2(7) yes
C16 C1 C2 C3 7.9(7) yes
C8 C9 C10 C11 3.0(10) yes
Co1 C1 C2 C3 154.1(4) yes
Co2 C1 C2 C3 -122.5(4) yes
Co1 C1 C16 C15 33.3(3) yes
Co2 C1 C16 C15 -79.0(2) yes
